data_7030846
loop_
_publ_author_name
'Schwamm, Ryan J.'
'Day, Benjamin M.'
'Mansfield, Natalie E.'
'Knowelden, William'
'Hitchcock, Peter B.'
'Coles, Martyn P.'

_publ_section_title
;
 Catalytic bond forming reactions promoted by amidinate, guanidinate and
 phosphaguanidinate compounds of magnesium.
;
_journal_issue 38
_journal_name_full 'Dalton transactions (Cambridge, England : 2003)'
_journal_page_first 14302
_journal_page_last 14314
_journal_paper_doi 10.1039/c4dt01097c
_journal_volume 43
_journal_year 2014
_chemical_compound_source 'synthesis as described'
_chemical_formula_moiety 'C46 H88 Cl2 Mg2 N4 O2 P2'
_chemical_formula_sum 'C46 H88 Cl2 Mg2 N4 O2 P2'
_chemical_formula_weight 910.66
_chemical_name_systematic
;
 ?
;
_space_group_IT_number 14
_symmetry_cell_setting monoclinic
_symmetry_Int_Tables_number 14
_symmetry_space_group_name_Hall '-P 2ybc'
_symmetry_space_group_name_H-M 'P 1 21/c 1'
_atom_sites_solution_hydrogens geom
_atom_sites_solution_primary direct
_atom_sites_solution_secondary difmap
_audit_conform_dict_location ftp://ftp.iucr.org/pub/cif_core.dic
_audit_conform_dict_name cif_core.dic
_audit_conform_dict_version 2.3
_audit_creation_date 2006-06-21T11:09:54-00:00
_audit_creation_method 'WinGX routine CIF_UPDATE'
_cell_angle_alpha 90
_cell_angle_beta 92.786(3)
_cell_angle_gamma 90
_cell_formula_units_Z 2
_cell_length_a 14.3215(9)
_cell_length_b 11.5567(7)
_cell_length_c 15.9545(8)
_cell_measurement_reflns_used 22196
_cell_measurement_temperature 173(2)
_cell_measurement_theta_max 26.022
_cell_measurement_theta_min 3.395
_cell_measurement_wavelength 0.71073
_cell_volume 2637.5(3)
_computing_cell_refinement 'HKL Scalepack (Otwinowski & Minor 1997)'
_computing_data_collection 'Collect (Nonius BV, 1997-2000)'
_computing_data_reduction 'HKL Denzo and Scalepack (Otwinowski & Minor 1997)'
_computing_molecular_graphics 'Ortep-3 for Windows (Farrugia, 1997)'
_computing_publication_material 'WinGX publication routines (Farrugia, 1999)'
_computing_structure_refinement 'SHELXL-97 (Sheldrick, 1997)'
_computing_structure_solution 'SHELXS-86 (Sheldrick, 1986)'
_diffrn_ambient_temperature 173(2)
_diffrn_detector 'CCD plate'
_diffrn_detector_area_resol_mean 9
_diffrn_measured_fraction_theta_full 0.984
_diffrn_measured_fraction_theta_max 0.984
_diffrn_measurement_device '95mm CCD camera on \k-goniostat'
_diffrn_measurement_device_type KappaCCD
_diffrn_measurement_method 'CCD rotation images, thick slices'
_diffrn_orient_matrix_type 'by Nonius Collect from scalepack cell'
_diffrn_orient_matrix_UB_11 0.81351E-2
_diffrn_orient_matrix_UB_12 -0.44794E-2
_diffrn_orient_matrix_UB_13 -0.618129E-1
_diffrn_orient_matrix_UB_21 -0.674899E-1
_diffrn_orient_matrix_UB_22 0.197887E-1
_diffrn_orient_matrix_UB_23 -0.107917E-1
_diffrn_orient_matrix_UB_31 0.163102E-1
_diffrn_orient_matrix_UB_32 0.841176E-1
_diffrn_orient_matrix_UB_33 -0.7529E-3
_diffrn_radiation_monochromator graphite
_diffrn_radiation_probe x-ray
_diffrn_radiation_type MoK\a
_diffrn_radiation_wavelength 0.71073
_diffrn_reflns_av_R_equivalents 0.1063
_diffrn_reflns_av_unetI/netI 0.1009
_diffrn_reflns_limit_h_max 17
_diffrn_reflns_limit_h_min -17
_diffrn_reflns_limit_k_max 12
_diffrn_reflns_limit_k_min -14
_diffrn_reflns_limit_l_max 19
_diffrn_reflns_limit_l_min -17
_diffrn_reflns_number 17706
_diffrn_reflns_theta_full 26.02
_diffrn_reflns_theta_max 26.02
_diffrn_reflns_theta_min 3.47
_diffrn_source 'Enraf Nonius FR590'
_exptl_absorpt_coefficient_mu 0.245
_exptl_absorpt_correction_type none
_exptl_crystal_colour colourless
_exptl_crystal_density_diffrn 1.147
_exptl_crystal_density_method 'not measured'
_exptl_crystal_description prism
_exptl_crystal_F_000 992
_exptl_crystal_size_max 0.15
_exptl_crystal_size_mid 0.1
_exptl_crystal_size_min 0.05
_refine_diff_density_max 0.419
_refine_diff_density_min -0.277
_refine_diff_density_rms 0.065
_refine_ls_extinction_method none
_refine_ls_goodness_of_fit_ref 1.015
_refine_ls_hydrogen_treatment constr
_refine_ls_matrix_type full
_refine_ls_number_parameters 262
_refine_ls_number_reflns 5119
_refine_ls_number_restraints 0
_refine_ls_restrained_S_all 1.015
_refine_ls_R_factor_all 0.1343
_refine_ls_R_factor_gt 0.0721
_refine_ls_shift/su_max 0
_refine_ls_shift/su_mean 0
_refine_ls_structure_factor_coef Fsqd
_refine_ls_weighting_details 'calc w=1/[\s^2^(Fo^2^)+(0.0477P)^2^+4.1779P] where P=(Fo^2^+2Fc^2^)/3'
_refine_ls_weighting_scheme calc
_refine_ls_wR_factor_gt 0.1393
_refine_ls_wR_factor_ref 0.1673
_reflns_number_gt 3115
_reflns_number_total 5119
_reflns_threshold_expression >2sigma(I)
_cod_data_source_file c4dt01097c2.cif
_cod_data_source_block compound8-jun1706
_cod_depositor_comments 'Adding full bibliography for 7030844--7030850.cif.'
_cod_original_sg_symbol_H-M 'P 21/c'
_cod_database_code 7030846

loop_
_symmetry_equiv_pos_as_xyz
'x, y, z'
'-x, y+1/2, -z+1/2'
'-x, -y, -z'
'x, -y-1/2, z-1/2'

loop_
_atom_site_label
_atom_site_type_symbol
_atom_site_fract_x
_atom_site_fract_y
_atom_site_fract_z
_atom_site_U_iso_or_equiv
_atom_site_adp_type
_atom_site_occupancy
_atom_site_symmetry_multiplicity
_atom_site_calc_flag
_atom_site_refinement_flags
Mg Mg 0.11561(9) 0.02454(11) 0.03988(8) 0.0345(3) Uani 1 1 d .
Cl Cl -0.04449(7) 0.03614(10) 0.09276(6) 0.0490(3) Uani 1 1 d .
P P 0.35196(7) 0.26774(8) 0.05436(6) 0.0288(3) Uani 1 1 d .
O1 O 0.1395(2) -0.1307(2) 0.10001(18) 0.0475(8) Uani 1 1 d .
N1 N 0.1719(2) 0.1717(3) 0.09765(18) 0.0326(8) Uani 1 1 d .
N2 N 0.2502(2) 0.0725(3) 0.00534(19) 0.0329(7) Uani 1 1 d .
C1 C 0.2502(3) 0.1638(3) 0.0555(2) 0.0278(8) Uani 1 1 d .
C2 C 0.1527(3) 0.2594(3) 0.1603(2) 0.0340(9) Uani 1 1 d .
H2 H 0.2085 0.3109 0.1686 0.041 Uiso 1 1 calc R
C3 C 0.1336(3) 0.1999(4) 0.2435(2) 0.0483(11) Uani 1 1 d .
H3A H 0.1881 0.1536 0.262 0.072 Uiso 1 1 calc R
H3B H 0.0789 0.1494 0.2357 0.072 Uiso 1 1 calc R
H3C H 0.1216 0.2585 0.286 0.072 Uiso 1 1 calc R
C4 C 0.0679(3) 0.3326(4) 0.1322(3) 0.0492(11) Uani 1 1 d .
H4A H 0.0799 0.3706 0.0789 0.074 Uiso 1 1 calc R
H4B H 0.0567 0.3913 0.1749 0.074 Uiso 1 1 calc R
H4C H 0.0128 0.2826 0.1248 0.074 Uiso 1 1 calc R
C5 C 0.3267(3) 0.0398(3) -0.0469(2) 0.0390(10) Uani 1 1 d .
H5 H 0.3717 0.1057 -0.049 0.047 Uiso 1 1 calc R
C6 C 0.2892(4) 0.0131(6) -0.1347(3) 0.095(2) Uani 1 1 d .
H6A H 0.2575 0.0815 -0.1586 0.142 Uiso 1 1 calc R
H6B H 0.2448 -0.0513 -0.1331 0.142 Uiso 1 1 calc R
H6C H 0.3411 -0.0083 -0.1695 0.142 Uiso 1 1 calc R
C7 C 0.3763(5) -0.0638(5) -0.0080(4) 0.101(2) Uani 1 1 d .
H7A H 0.4006 -0.0441 0.0486 0.151 Uiso 1 1 calc R
H7B H 0.4282 -0.0862 -0.0425 0.151 Uiso 1 1 calc R
H7C H 0.3323 -0.1285 -0.005 0.151 Uiso 1 1 calc R
C8 C 0.3949(3) 0.2772(3) 0.1668(2) 0.0315(9) Uani 1 1 d .
H8 H 0.3528 0.3294 0.1977 0.038 Uiso 1 1 calc R
C9 C 0.4936(3) 0.3262(4) 0.1721(3) 0.0487(12) Uani 1 1 d .
H9A H 0.4934 0.4037 0.1456 0.058 Uiso 1 1 calc R
H9B H 0.5351 0.2754 0.1405 0.058 Uiso 1 1 calc R
C10 C 0.5320(3) 0.3360(4) 0.2629(3) 0.0518(12) Uani 1 1 d .
H10A H 0.5965 0.3669 0.2638 0.062 Uiso 1 1 calc R
H10B H 0.493 0.3906 0.2938 0.062 Uiso 1 1 calc R
C11 C 0.5322(3) 0.2184(4) 0.3059(3) 0.0494(12) Uani 1 1 d .
H11A H 0.5771 0.1664 0.2794 0.059 Uiso 1 1 calc R
H11B H 0.5524 0.2274 0.3658 0.059 Uiso 1 1 calc R
C12 C 0.4350(3) 0.1653(4) 0.2991(2) 0.0470(11) Uani 1 1 d .
H12A H 0.3921 0.2127 0.3317 0.056 Uiso 1 1 calc R
H12B H 0.4374 0.0868 0.3239 0.056 Uiso 1 1 calc R
C13 C 0.3969(3) 0.1576(3) 0.2084(2) 0.0394(10) Uani 1 1 d .
H13A H 0.3329 0.1252 0.207 0.047 Uiso 1 1 calc R
H13B H 0.4367 0.1048 0.1767 0.047 Uiso 1 1 calc R
C14 C 0.2908(3) 0.4077(3) 0.0319(2) 0.0312(9) Uani 1 1 d .
H14 H 0.2533 0.4289 0.0808 0.037 Uiso 1 1 calc R
C15 C 0.2253(3) 0.3960(3) -0.0462(2) 0.0358(9) Uani 1 1 d .
H15A H 0.2612 0.3675 -0.0935 0.043 Uiso 1 1 calc R
H15B H 0.1763 0.3382 -0.0354 0.043 Uiso 1 1 calc R
C16 C 0.1790(3) 0.5109(4) -0.0708(3) 0.0474(11) Uani 1 1 d .
H16A H 0.14 0.5006 -0.1232 0.057 Uiso 1 1 calc R
H16B H 0.1376 0.5355 -0.0262 0.057 Uiso 1 1 calc R
C17 C 0.2519(4) 0.6041(4) -0.0837(3) 0.0535(13) Uani 1 1 d .
H17A H 0.288 0.5841 -0.1331 0.064 Uiso 1 1 calc R
H17B H 0.2201 0.6789 -0.0953 0.064 Uiso 1 1 calc R
C18 C 0.3184(3) 0.6170(3) -0.0075(3) 0.0456(11) Uani 1 1 d .
H18A H 0.2837 0.6478 0.0398 0.055 Uiso 1 1 calc R
H18B H 0.3677 0.6735 -0.0201 0.055 Uiso 1 1 calc R
C19 C 0.3638(3) 0.5029(3) 0.0186(2) 0.0377(10) Uani 1 1 d .
H19A H 0.402 0.5143 0.0714 0.045 Uiso 1 1 calc R
H19B H 0.4061 0.4778 -0.0252 0.045 Uiso 1 1 calc R
C20 C 0.1952(5) -0.1389(5) 0.1752(4) 0.098(2) Uani 1 1 d .
H20A H 0.1816 -0.0735 0.2128 0.118 Uiso 1 1 calc R
H20B H 0.2623 -0.1358 0.1629 0.118 Uiso 1 1 calc R
C21 C 0.1744(6) -0.2461(5) 0.2146(4) 0.119(3) Uani 1 1 d .
H21A H 0.1426 -0.2315 0.2673 0.142 Uiso 1 1 calc R
H21B H 0.233 -0.289 0.2286 0.142 Uiso 1 1 calc R
C22 C 0.1141(4) -0.3142(4) 0.1575(3) 0.0675(15) Uani 1 1 d .
H22A H 0.0604 -0.3457 0.187 0.081 Uiso 1 1 calc R
H22B H 0.1492 -0.3794 0.134 0.081 Uiso 1 1 calc R
C23 C 0.0814(4) -0.2335(4) 0.0900(3) 0.0672(15) Uani 1 1 d .
H23A H 0.0887 -0.2688 0.0342 0.081 Uiso 1 1 calc R
H23B H 0.0147 -0.2137 0.0956 0.081 Uiso 1 1 calc R

loop_
_atom_site_aniso_label
_atom_site_aniso_U_11
_atom_site_aniso_U_22
_atom_site_aniso_U_33
_atom_site_aniso_U_23
_atom_site_aniso_U_13
_atom_site_aniso_U_12
Mg 0.0339(8) 0.0311(7) 0.0382(7) 0.0000(6) -0.0029(6) -0.0059(6)
Cl 0.0356(6) 0.0660(8) 0.0451(6) -0.0150(5) 0.0004(5) -0.0100(6)
P 0.0320(6) 0.0254(5) 0.0289(5) -0.0006(4) 0.0010(4) -0.0049(4)
O1 0.0495(19) 0.0380(17) 0.0537(18) 0.0111(14) -0.0106(14) -0.0111(14)
N1 0.036(2) 0.0303(18) 0.0311(17) -0.0052(14) 0.0026(14) -0.0080(15)
N2 0.0330(18) 0.0262(17) 0.0394(18) -0.0075(14) 0.0025(14) -0.0070(14)
C1 0.029(2) 0.025(2) 0.0292(19) 0.0037(16) -0.0035(16) -0.0016(17)
C2 0.037(2) 0.035(2) 0.031(2) -0.0061(17) 0.0040(16) -0.0062(19)
C3 0.052(3) 0.057(3) 0.037(2) -0.003(2) 0.007(2) -0.005(2)
C4 0.056(3) 0.046(3) 0.046(3) -0.007(2) 0.008(2) -0.001(2)
C5 0.038(2) 0.029(2) 0.051(2) -0.0107(19) 0.0106(19) -0.0050(19)
C6 0.062(4) 0.164(6) 0.060(3) -0.050(4) 0.022(3) -0.022(4)
C7 0.109(5) 0.072(4) 0.125(5) 0.008(4) 0.052(4) 0.046(4)
C8 0.038(2) 0.029(2) 0.028(2) -0.0006(16) -0.0007(16) -0.0016(18)
C9 0.051(3) 0.048(3) 0.046(3) 0.010(2) -0.013(2) -0.018(2)
C10 0.049(3) 0.047(3) 0.057(3) 0.009(2) -0.019(2) -0.010(2)
C11 0.056(3) 0.051(3) 0.040(2) 0.004(2) -0.016(2) 0.006(2)
C12 0.058(3) 0.044(3) 0.038(2) 0.011(2) -0.007(2) -0.001(2)
C13 0.044(3) 0.032(2) 0.042(2) 0.0052(18) -0.0023(19) -0.0088(19)
C14 0.042(2) 0.026(2) 0.0259(19) 0.0018(16) 0.0018(17) 0.0016(18)
C15 0.044(3) 0.031(2) 0.032(2) -0.0022(17) -0.0047(18) 0.0012(19)
C16 0.063(3) 0.041(3) 0.037(2) 0.0035(19) -0.008(2) 0.014(2)
C17 0.081(4) 0.038(3) 0.041(3) 0.012(2) 0.003(2) 0.010(3)
C18 0.066(3) 0.029(2) 0.042(2) 0.0016(19) 0.007(2) -0.006(2)
C19 0.050(3) 0.030(2) 0.033(2) 0.0009(17) 0.0037(19) -0.0049(19)
C20 0.137(6) 0.064(4) 0.087(4) 0.023(3) -0.059(4) -0.013(4)
C21 0.226(9) 0.063(4) 0.062(4) 0.017(3) -0.041(5) -0.017(5)
C22 0.073(4) 0.049(3) 0.082(4) 0.018(3) 0.027(3) -0.001(3)
C23 0.068(4) 0.038(3) 0.094(4) 0.011(3) -0.016(3) -0.016(3)

loop_
_atom_type_symbol
_atom_type_description
_atom_type_scat_dispersion_real
_atom_type_scat_dispersion_imag
_atom_type_scat_source
C C 0.0033 0.0016 'International Tables Vol C Tables 4.2.6.8 and 6.1.1.4'
H H 0 0 'International Tables Vol C Tables 4.2.6.8 and 6.1.1.4'
Mg Mg 0.0486 0.0363 'International Tables Vol C Tables 4.2.6.8 and 6.1.1.4'
N N 0.0061 0.0033 'International Tables Vol C Tables 4.2.6.8 and 6.1.1.4'
P P 0.1023 0.0942 'International Tables Vol C Tables 4.2.6.8 and 6.1.1.4'
O O 0.0106 0.006 'International Tables Vol C Tables 4.2.6.8 and 6.1.1.4'
Cl Cl 0.1484 0.1585 'International Tables Vol C Tables 4.2.6.8 and 6.1.1.4'

loop_
_geom_angle_atom_site_label_1
_geom_angle_atom_site_label_2
_geom_angle_atom_site_label_3
_geom_angle
_geom_angle_site_symmetry_1
_geom_angle_site_symmetry_3
O1 Mg N1 117.09(13) . .
O1 Mg N2 102.62(13) . .
N1 Mg N2 63.93(12) . .
O1 Mg Cl 102.10(10) . 3
N1 Mg Cl 140.03(11) . 3
N2 Mg Cl 101.55(10) . 3
O1 Mg Cl 91.36(10) . .
N1 Mg Cl 98.59(10) . .
N2 Mg Cl 161.20(11) . .
Cl Mg Cl 87.49(5) 3 .
Mg Cl Mg 92.51(5) 3 .
C14 P C8 105.28(16) . .
C14 P C1 101.41(17) . .
C8 P C1 104.21(16) . .
C20 O1 C23 109.6(4) . .
C20 O1 Mg 121.9(3) . .
C23 O1 Mg 125.5(3) . .
C1 N1 C2 125.6(3) . .
C1 N1 Mg 92.1(2) . .
C2 N1 Mg 142.2(2) . .
C1 N2 C5 125.0(3) . .
C1 N2 Mg 91.4(2) . .
C5 N2 Mg 143.5(2) . .
N2 C1 N1 112.5(3) . .
N2 C1 P 118.6(3) . .
N1 C1 P 128.8(3) . .
N1 C2 C4 110.8(3) . .
N1 C2 C3 109.2(3) . .
C4 C2 C3 109.3(3) . .
N1 C2 H2 109.2 . .
C4 C2 H2 109.2 . .
C3 C2 H2 109.2 . .
C2 C3 H3A 109.5 . .
C2 C3 H3B 109.5 . .
H3A C3 H3B 109.5 . .
C2 C3 H3C 109.5 . .
H3A C3 H3C 109.5 . .
H3B C3 H3C 109.5 . .
C2 C4 H4A 109.5 . .
C2 C4 H4B 109.5 . .
H4A C4 H4B 109.5 . .
C2 C4 H4C 109.5 . .
H4A C4 H4C 109.5 . .
H4B C4 H4C 109.5 . .
N2 C5 C6 110.0(4) . .
N2 C5 C7 108.8(4) . .
C6 C5 C7 111.0(4) . .
N2 C5 H5 109 . .
C6 C5 H5 109 . .
C7 C5 H5 109 . .
C5 C6 H6A 109.5 . .
C5 C6 H6B 109.5 . .
H6A C6 H6B 109.5 . .
C5 C6 H6C 109.5 . .
H6A C6 H6C 109.5 . .
H6B C6 H6C 109.5 . .
C5 C7 H7A 109.5 . .
C5 C7 H7B 109.5 . .
H7A C7 H7B 109.5 . .
C5 C7 H7C 109.5 . .
H7A C7 H7C 109.5 . .
H7B C7 H7C 109.5 . .
C9 C8 C13 108.3(3) . .
C9 C8 P 109.6(3) . .
C13 C8 P 111.2(3) . .
C9 C8 H8 109.2 . .
C13 C8 H8 109.2 . .
P C8 H8 109.2 . .
C8 C9 C10 111.7(3) . .
C8 C9 H9A 109.3 . .
C10 C9 H9A 109.3 . .
C8 C9 H9B 109.3 . .
C10 C9 H9B 109.3 . .
H9A C9 H9B 107.9 . .
C11 C10 C9 110.8(4) . .
C11 C10 H10A 109.5 . .
C9 C10 H10A 109.5 . .
C11 C10 H10B 109.5 . .
C9 C10 H10B 109.5 . .
H10A C10 H10B 108.1 . .
C12 C11 C10 110.2(3) . .
C12 C11 H11A 109.6 . .
C10 C11 H11A 109.6 . .
C12 C11 H11B 109.6 . .
C10 C11 H11B 109.6 . .
H11A C11 H11B 108.1 . .
C11 C12 C13 112.1(3) . .
C11 C12 H12A 109.2 . .
C13 C12 H12A 109.2 . .
C11 C12 H12B 109.2 . .
C13 C12 H12B 109.2 . .
H12A C12 H12B 107.9 . .
C12 C13 C8 110.9(3) . .
C12 C13 H13A 109.5 . .
C8 C13 H13A 109.5 . .
C12 C13 H13B 109.5 . .
C8 C13 H13B 109.5 . .
H13A C13 H13B 108 . .
C15 C14 C19 110.2(3) . .
C15 C14 P 110.1(2) . .
C19 C14 P 109.2(3) . .
C15 C14 H14 109.1 . .
C19 C14 H14 109.1 . .
P C14 H14 109.1 . .
C16 C15 C14 112.0(3) . .
C16 C15 H15A 109.2 . .
C14 C15 H15A 109.2 . .
C16 C15 H15B 109.2 . .
C14 C15 H15B 109.2 . .
H15A C15 H15B 107.9 . .
C17 C16 C15 111.0(4) . .
C17 C16 H16A 109.4 . .
C15 C16 H16A 109.4 . .
C17 C16 H16B 109.4 . .
C15 C16 H16B 109.4 . .
H16A C16 H16B 108 . .
C18 C17 C16 111.7(3) . .
C18 C17 H17A 109.3 . .
C16 C17 H17A 109.3 . .
C18 C17 H17B 109.3 . .
C16 C17 H17B 109.3 . .
H17A C17 H17B 107.9 . .
C17 C18 C19 112.3(3) . .
C17 C18 H18A 109.1 . .
C19 C18 H18A 109.1 . .
C17 C18 H18B 109.1 . .
C19 C18 H18B 109.1 . .
H18A C18 H18B 107.9 . .
C18 C19 C14 111.9(3) . .
C18 C19 H19A 109.2 . .
C14 C19 H19A 109.2 . .
C18 C19 H19B 109.2 . .
C14 C19 H19B 109.2 . .
H19A C19 H19B 107.9 . .
O1 C20 C21 108.1(5) . .
O1 C20 H20A 110.1 . .
C21 C20 H20A 110.1 . .
O1 C20 H20B 110.1 . .
C21 C20 H20B 110.1 . .
H20A C20 H20B 108.4 . .
C20 C21 C22 108.9(5) . .
C20 C21 H21A 109.9 . .
C22 C21 H21A 109.9 . .
C20 C21 H21B 109.9 . .
C22 C21 H21B 109.9 . .
H21A C21 H21B 108.3 . .
C21 C22 C23 105.7(4) . .
C21 C22 H22A 110.6 . .
C23 C22 H22A 110.6 . .
C21 C22 H22B 110.6 . .
C23 C22 H22B 110.6 . .
H22A C22 H22B 108.7 . .
O1 C23 C22 106.0(4) . .
O1 C23 H23A 110.5 . .
C22 C23 H23A 110.5 . .
O1 C23 H23B 110.5 . .
C22 C23 H23B 110.5 . .
H23A C23 H23B 108.7 . .

loop_
_geom_bond_atom_site_label_1
_geom_bond_atom_site_label_2
_geom_bond_distance
_geom_bond_site_symmetry_2
Mg O1 2.056(3) .
Mg N1 2.079(3) .
Mg N2 2.104(3) .
Mg Cl 2.4078(16) 3
Mg Cl 2.4848(17) .
P C14 1.866(4) .
P C8 1.871(4) .
P C1 1.889(4) .
O1 C20 1.411(6) .
O1 C23 1.454(5) .
N1 C1 1.339(4) .
N1 C2 1.459(4) .
N2 C1 1.325(4) .
N2 C5 1.458(5) .
C2 C4 1.529(6) .
C2 C3 1.531(5) .
C2 H2 1 .
C3 H3A 0.98 .
C3 H3B 0.98 .
C3 H3C 0.98 .
C4 H4A 0.98 .
C4 H4B 0.98 .
C4 H4C 0.98 .
C5 C6 1.507(6) .
C5 C7 1.510(7) .
C5 H5 1 .
C6 H6A 0.98 .
C6 H6B 0.98 .
C6 H6C 0.98 .
C7 H7A 0.98 .
C7 H7B 0.98 .
C7 H7C 0.98 .
C8 C9 1.521(5) .
C8 C13 1.533(5) .
C8 H8 1 .
C9 C10 1.528(6) .
C9 H9A 0.99 .
C9 H9B 0.99 .
C10 C11 1.522(6) .
C10 H10A 0.99 .
C10 H10B 0.99 .
C11 C12 1.520(6) .
C11 H11A 0.99 .
C11 H11B 0.99 .
C12 C13 1.523(5) .
C12 H12A 0.99 .
C12 H12B 0.99 .
C13 H13A 0.99 .
C13 H13B 0.99 .
C14 C15 1.528(5) .
C14 C19 1.540(5) .
C14 H14 1 .
C15 C16 1.526(5) .
C15 H15A 0.99 .
C15 H15B 0.99 .
C16 C17 1.522(6) .
C16 H16A 0.99 .
C16 H16B 0.99 .
C17 C18 1.515(6) .
C17 H17A 0.99 .
C17 H17B 0.99 .
C18 C19 1.519(5) .
C18 H18A 0.99 .
C18 H18B 0.99 .
C19 H19A 0.99 .
C19 H19B 0.99 .
C20 C21 1.428(8) .
C20 H20A 0.99 .
C20 H20B 0.99 .
C21 C22 1.457(8) .
C21 H21A 0.99 .
C21 H21B 0.99 .
C22 C23 1.483(6) .
C22 H22A 0.99 .
C22 H22B 0.99 .
C23 H23A 0.99 .
C23 H23B 0.99 .
